data_4304995
loop_
_publ_author_name
'Debashis Adhikari'
'Falguni Basuli'
'Hongjun Fan'
'John C. Huffman'
'Maren Pink'
'Daniel J. Mindiola'

_publ_section_title
;
P=N Bond Formation via Incomplete N-Atom Transfer from a Ferrous Amide
Precursor
;
_journal_name_full 'Inorganic Chemistry'
_journal_page_first 4439
_journal_page_last 4441
_journal_paper_doi 10.1021/ic800182m
_journal_volume 47
_journal_year 2008
_chemical_formula_moiety 'C26 H40 Cl Fe N P2, C7 H8'
_chemical_formula_sum 'C33 H48 Cl Fe N P2'
_chemical_formula_weight 611.96
_chemical_name_systematic
; 
 ? 
;
_space_group_IT_number 2
_symmetry_cell_setting triclinic
_symmetry_space_group_name_Hall '-P 1'
_symmetry_space_group_name_H-M 'P -1'
_atom_sites_solution_hydrogens geom
_atom_sites_solution_primary direct
_atom_sites_solution_secondary difmap
_audit_creation_method SHELXL-97
_cell_angle_alpha 92.0980(10)
_cell_angle_beta 102.0800(10)
_cell_angle_gamma 103.4930(10)
_cell_formula_units_Z 2
_cell_length_a 7.5931(4)
_cell_length_b 14.3626(8)
_cell_length_c 15.8006(8)
_cell_measurement_reflns_used 2024
_cell_measurement_temperature 125(2)
_cell_measurement_theta_max 23.34
_cell_measurement_theta_min 2.23
_cell_volume 1631.87(15)
_computing_cell_refinement 'SAINT (Bruker, 1999)'
_computing_data_collection 'SMART (Bruker, 1999)'
_computing_data_reduction 'SAINT (Bruker, 1999), XTEL (local program)'
_computing_structure_refinement 'SHELXL-97 (Sheldrick, 1997)'
_computing_structure_solution 'SHELXS-97 (Sheldrick, 1990)'
_diffrn_ambient_temperature 125(2)
_diffrn_detector 'CCD area detector'
_diffrn_detector_area_resol_mean 44.52
_diffrn_detector_type 'Bruker SMART 6000'
_diffrn_measured_fraction_theta_full 0.999
_diffrn_measured_fraction_theta_max 0.999
_diffrn_measurement_details '   0.30 degree frames measured for 3.17 seconds each'
_diffrn_measurement_device 'three-circle goniometer with fixed chi'
_diffrn_measurement_device_type 'Bruker Platform goniometer'
_diffrn_measurement_method '\w scans'
_diffrn_radiation_monochromator graphite
_diffrn_radiation_source 'fine-focus sealed tube'
_diffrn_radiation_type MoK\a
_diffrn_radiation_wavelength 0.71073
_diffrn_reflns_av_R_equivalents 0.0483
_diffrn_reflns_av_sigmaI/netI 0.0430
_diffrn_reflns_limit_h_max 9
_diffrn_reflns_limit_h_min -9
_diffrn_reflns_limit_k_max 18
_diffrn_reflns_limit_k_min -18
_diffrn_reflns_limit_l_max 20
_diffrn_reflns_limit_l_min -20
_diffrn_reflns_number 28046
_diffrn_reflns_theta_full 27.52
_diffrn_reflns_theta_max 27.52
_diffrn_reflns_theta_min 2.06
_diffrn_standards_decay_% 0.0
_exptl_absorpt_coefficient_mu 0.664
_exptl_absorpt_correction_type none
_exptl_crystal_colour red
_exptl_crystal_density_diffrn 1.245
_exptl_crystal_density_method 'not measured'
_exptl_crystal_description irregular
_exptl_crystal_F_000 652
_exptl_crystal_size_max 0.28
_exptl_crystal_size_mid 0.28
_exptl_crystal_size_min 0.25
_refine_diff_density_max 0.501
_refine_diff_density_min -0.264
_refine_diff_density_rms 0.058
_refine_ls_extinction_method none
_refine_ls_goodness_of_fit_ref 0.994
_refine_ls_hydrogen_treatment mixed
_refine_ls_matrix_type full
_refine_ls_number_parameters 535
_refine_ls_number_reflns 7502
_refine_ls_number_restraints 0
_refine_ls_restrained_S_all 0.994
_refine_ls_R_factor_all 0.0387
_refine_ls_R_factor_gt 0.0298
_refine_ls_shift/su_max 0.001
_refine_ls_shift/su_mean 0.000
_refine_ls_structure_factor_coef Fsqd
_refine_ls_weighting_details 'calc w=1/[\s^2^(Fo^2^)+(0.0455P)^2^+0.0000P] where P=(Fo^2^+2Fc^2^)/3'
_refine_ls_weighting_scheme calc
_refine_ls_wR_factor_gt 0.0778
_refine_ls_wR_factor_ref 0.0822
_reflns_number_gt 6162
_reflns_number_total 7502
_reflns_threshold_expression >2sigma(I)
_cod_data_source_file ic800182m-file001_1.cif
_cod_data_source_block 04323
_cod_depositor_comments
;
The following automatic conversions were performed:
'_symmetry_cell_setting' value 'Triclinic' changed to 'triclinic'
according to '/home/saulius/struct/CIF-dictionaries/cif_core.dic'
dictionary named 'cif_core.dic' version 2.4.1 from 2010-06-29.

Automatic conversion script
Id: cif_fix_enum 1527 2010-12-29 10:47:43Z saulius 
;
_cod_original_sg_symbol_Hall '-P 1  '
_cod_original_sg_symbol_H-M 'P -1 '
_cod_database_code 4304995

loop_
_symmetry_equiv_pos_as_xyz
'x, y, z'
'-x, -y, -z'

loop_
_atom_site_label
_atom_site_type_symbol
_atom_site_fract_x
_atom_site_fract_y
_atom_site_fract_z
_atom_site_U_iso_or_equiv
_atom_site_adp_type
_atom_site_occupancy
_atom_site_symmetry_multiplicity
_atom_site_calc_flag
_atom_site_refinement_flags
_atom_site_disorder_assembly
_atom_site_disorder_group
Fe1 Fe 0.30867(3) 0.261623(15) 0.296413(13) 0.01454(7) Uani 1 1 d . . .
Cl2 Cl 0.16425(6) 0.29183(3) 0.40039(2) 0.02319(10) Uani 1 1 d . . .
H85 H 0.297(5) 0.719(2) 0.2216(19) 0.080(10) Uiso 1 1 d . . .
H84 H 0.148(4) 0.634(2) 0.1715(17) 0.062(8) Uiso 1 1 d . . .
H86 H 0.183(5) 0.736(2) 0.152(2) 0.098(12) Uiso 1 1 d . . .
H59 H 0.287(3) -0.1469(15) 0.0187(13) 0.028(5) Uiso 1 1 d . . .
H71 H 0.884(3) 0.4715(16) 0.4227(14) 0.041(6) Uiso 1 1 d . . .
H83 H -0.138(3) 0.7472(15) 0.1601(14) 0.038(6) Uiso 1 1 d . . .
P3 P 0.31808(6) 0.09644(3) 0.28354(2) 0.01401(9) Uani 1 1 d . . .
C4 C 0.2798(2) 0.08174(11) 0.16598(9) 0.0144(3) Uani 1 1 d . . .
C5 C 0.2723(2) -0.00485(11) 0.12018(10) 0.0172(3) Uani 1 1 d . . .
C6 C 0.2608(2) -0.01336(11) 0.03159(10) 0.0177(3) Uani 1 1 d . . .
C7 C 0.2615(2) 0.07006(12) -0.01082(10) 0.0188(3) Uani 1 1 d . . .
C8 C 0.2653(2) 0.15661(12) 0.03169(10) 0.0170(3) Uani 1 1 d . . .
C9 C 0.2687(2) 0.16480(11) 0.12129(9) 0.0137(3) Uani 1 1 d . . .
N10 N 0.26890(18) 0.24909(9) 0.16819(8) 0.0138(3) Uani 1 1 d . . .
C11 C 0.2917(2) 0.33775(11) 0.13116(9) 0.0133(3) Uani 1 1 d . . .
C12 C 0.1737(2) 0.35559(11) 0.05615(10) 0.0162(3) Uani 1 1 d . . .
C13 C 0.2020(2) 0.44571(12) 0.02549(10) 0.0168(3) Uani 1 1 d . . .
C14 C 0.3464(2) 0.52250(11) 0.06856(10) 0.0157(3) Uani 1 1 d . . .
C15 C 0.4603(2) 0.50578(11) 0.14473(10) 0.0154(3) Uani 1 1 d . . .
C16 C 0.4365(2) 0.41535(11) 0.17664(9) 0.0137(3) Uani 1 1 d . . .
P17 P 0.57082(5) 0.38922(3) 0.27929(2) 0.01361(9) Uani 1 1 d . . .
C18 C 0.5298(2) 0.05449(12) 0.32717(11) 0.0198(3) Uani 1 1 d . . .
C19 C 0.4993(3) -0.05232(13) 0.34074(13) 0.0259(4) Uani 1 1 d . . .
C20 C 0.6438(3) 0.11763(15) 0.40966(12) 0.0296(4) Uani 1 1 d . . .
C21 C 0.1187(2) 0.01113(12) 0.31012(10) 0.0175(3) Uani 1 1 d . . .
C22 C -0.0593(2) 0.03198(14) 0.25911(12) 0.0241(4) Uani 1 1 d . . .
C23 C 0.1283(3) 0.02066(14) 0.40794(11) 0.0242(4) Uani 1 1 d . . .
C24 C 0.2482(3) -0.10794(13) -0.01778(12) 0.0218(4) Uani 1 1 d . . .
C25 C 0.3801(3) 0.61960(12) 0.03295(11) 0.0199(3) Uani 1 1 d . . .
C26 C 0.6465(2) 0.50301(11) 0.34923(10) 0.0182(3) Uani 1 1 d . . .
C27 C 0.4791(3) 0.53471(13) 0.36838(12) 0.0238(4) Uani 1 1 d . . .
C28 C 0.7752(3) 0.48870(15) 0.43296(12) 0.0295(4) Uani 1 1 d . . .
C29 C 0.7860(2) 0.36592(12) 0.25598(10) 0.0171(3) Uani 1 1 d . . .
C30 C 0.7428(3) 0.27541(12) 0.19414(11) 0.0197(3) Uani 1 1 d . . .
C31 C 0.9070(3) 0.45114(13) 0.22303(13) 0.0245(4) Uani 1 1 d . . .
C32 C 0.1089(3) 0.72103(14) 0.34203(12) 0.0301(4) Uani 1 1 d . . .
C33 C -0.0023(3) 0.74064(14) 0.39492(14) 0.0373(5) Uani 1 1 d . . .
C34 C -0.1671(3) 0.76271(14) 0.36009(16) 0.0407(5) Uani 1 1 d . . .
C35 C -0.2200(3) 0.76555(15) 0.27169(17) 0.0409(5) Uani 1 1 d . . .
C36 C -0.1080(3) 0.74589(13) 0.21774(13) 0.0329(4) Uani 1 1 d . . .
C37 C 0.0587(3) 0.72302(12) 0.25233(11) 0.0254(4) Uani 1 1 d . . .
C38 C 0.1789(4) 0.69970(18) 0.19477(17) 0.0403(5) Uani 1 1 d . . .
H39 H 0.275(3) -0.0612(14) 0.1527(12) 0.025(5) Uiso 1 1 d . . .
H40 H 0.265(2) 0.0699(12) -0.0685(11) 0.016(4) Uiso 1 1 d . . .
H41 H 0.266(2) 0.2109(12) -0.0007(11) 0.012(4) Uiso 1 1 d . . .
H42 H 0.077(2) 0.3073(13) 0.0283(11) 0.016(4) Uiso 1 1 d . . .
H43 H 0.123(2) 0.4542(12) -0.0214(11) 0.013(4) Uiso 1 1 d . . .
H44 H 0.551(2) 0.5540(13) 0.1733(11) 0.012(4) Uiso 1 1 d . . .
H45 H 0.598(3) 0.0690(13) 0.2826(12) 0.021(5) Uiso 1 1 d . . .
H46 H 0.616(3) -0.0693(14) 0.3587(13) 0.032(5) Uiso 1 1 d . . .
H47 H 0.426(3) -0.0722(15) 0.3832(13) 0.035(6) Uiso 1 1 d . . .
H48 H 0.441(3) -0.0930(15) 0.2865(14) 0.037(6) Uiso 1 1 d . . .
H49 H 0.576(3) 0.1074(14) 0.4555(14) 0.033(5) Uiso 1 1 d . . .
H50 H 0.757(3) 0.1057(15) 0.4278(14) 0.039(6) Uiso 1 1 d . . .
H51 H 0.670(3) 0.1872(15) 0.3979(12) 0.031(5) Uiso 1 1 d . . .
H52 H 0.119(2) -0.0508(13) 0.2929(11) 0.016(4) Uiso 1 1 d . . .
H53 H -0.070(3) 0.0997(14) 0.2782(12) 0.023(5) Uiso 1 1 d . . .
H54 H -0.065(3) 0.0287(14) 0.1965(13) 0.029(5) Uiso 1 1 d . . .
H55 H -0.166(3) -0.0146(14) 0.2680(12) 0.023(5) Uiso 1 1 d . . .
H56 H 0.123(3) 0.0831(15) 0.4273(12) 0.027(5) Uiso 1 1 d . . .
H57 H 0.023(3) -0.0258(15) 0.4221(13) 0.037(6) Uiso 1 1 d . . .
H58 H 0.245(3) 0.0123(14) 0.4421(13) 0.033(6) Uiso 1 1 d . . .
H60 H 0.122(3) -0.1332(16) -0.0530(14) 0.041(6) Uiso 1 1 d . . .
H61 H 0.331(3) -0.1019(14) -0.0535(13) 0.030(5) Uiso 1 1 d . . .
H62 H 0.452(3) 0.6203(14) -0.0085(13) 0.033(5) Uiso 1 1 d . . .
H63 H 0.271(3) 0.6337(14) 0.0109(12) 0.029(5) Uiso 1 1 d . . .
H64 H 0.449(3) 0.6695(15) 0.0763(13) 0.032(5) Uiso 1 1 d . . .
H65 H 0.712(3) 0.5507(13) 0.3189(11) 0.020(5) Uiso 1 1 d . . .
H66 H 0.518(3) 0.5920(14) 0.4055(12) 0.027(5) Uiso 1 1 d . . .
H67 H 0.401(3) 0.5471(14) 0.3162(13) 0.029(5) Uiso 1 1 d . . .
H68 H 0.410(3) 0.4859(15) 0.3980(13) 0.031(5) Uiso 1 1 d . . .
H69 H 0.804(3) 0.5427(15) 0.4689(13) 0.031(5) Uiso 1 1 d . . .
H70 H 0.706(3) 0.4315(15) 0.4605(13) 0.034(6) Uiso 1 1 d . . .
H72 H 0.850(2) 0.3535(12) 0.3086(11) 0.014(4) Uiso 1 1 d . . .
H73 H 0.671(3) 0.2836(13) 0.1390(12) 0.022(5) Uiso 1 1 d . . .
H74 H 0.670(3) 0.2188(13) 0.2179(11) 0.020(5) Uiso 1 1 d . . .
H75 H 0.851(3) 0.2636(15) 0.1852(13) 0.035(6) Uiso 1 1 d . . .
H76 H 1.018(3) 0.4361(15) 0.2110(13) 0.036(6) Uiso 1 1 d . . .
H77 H 0.947(3) 0.5047(14) 0.2661(12) 0.024(5) Uiso 1 1 d . . .
H78 H 0.842(3) 0.4686(14) 0.1719(13) 0.031(5) Uiso 1 1 d . . .
H79 H 0.218(3) 0.7092(14) 0.3679(12) 0.025(5) Uiso 1 1 d . . .
H80 H 0.028(3) 0.7393(17) 0.4518(15) 0.049(7) Uiso 1 1 d . . .
H81 H -0.241(3) 0.7721(17) 0.3940(16) 0.052(7) Uiso 1 1 d . . .
H82 H -0.322(4) 0.7807(18) 0.2494(16) 0.055(8) Uiso 1 1 d . . .

loop_
_atom_site_aniso_label
_atom_site_aniso_U_11
_atom_site_aniso_U_22
_atom_site_aniso_U_33
_atom_site_aniso_U_23
_atom_site_aniso_U_13
_atom_site_aniso_U_12
Fe1 0.01859(13) 0.01344(12) 0.01217(11) 0.00101(8) 0.00463(9) 0.00407(9)
Cl2 0.0294(2) 0.0239(2) 0.02049(19) 0.00088(15) 0.01231(16) 0.00889(18)
P3 0.0161(2) 0.01272(19) 0.01381(18) 0.00268(14) 0.00409(15) 0.00386(16)
C4 0.0140(7) 0.0148(7) 0.0140(7) 0.0010(6) 0.0031(6) 0.0031(6)
C5 0.0169(8) 0.0130(8) 0.0219(8) 0.0019(6) 0.0049(6) 0.0033(6)
C6 0.0140(8) 0.0171(8) 0.0204(8) -0.0043(6) 0.0027(6) 0.0026(6)
C7 0.0194(8) 0.0209(8) 0.0144(7) -0.0032(6) 0.0034(6) 0.0024(7)
C8 0.0179(8) 0.0168(8) 0.0153(7) 0.0013(6) 0.0035(6) 0.0027(6)
C9 0.0116(7) 0.0133(7) 0.0150(7) -0.0008(6) 0.0023(6) 0.0018(6)
N10 0.0182(7) 0.0105(6) 0.0124(6) 0.0016(5) 0.0034(5) 0.0031(5)
C11 0.0153(7) 0.0125(7) 0.0137(7) 0.0019(5) 0.0056(6) 0.0042(6)
C12 0.0147(8) 0.0150(8) 0.0168(7) -0.0004(6) 0.0016(6) 0.0015(6)
C13 0.0177(8) 0.0211(8) 0.0139(7) 0.0052(6) 0.0024(6) 0.0095(7)
C14 0.0199(8) 0.0145(8) 0.0166(7) 0.0036(6) 0.0084(6) 0.0080(6)
C15 0.0170(8) 0.0115(7) 0.0174(7) -0.0003(6) 0.0041(6) 0.0031(6)
C16 0.0151(7) 0.0148(7) 0.0121(7) 0.0012(5) 0.0028(6) 0.0057(6)
P17 0.0155(2) 0.01286(19) 0.01191(18) 0.00016(14) 0.00170(15) 0.00383(16)
C18 0.0187(8) 0.0216(9) 0.0213(8) 0.0076(6) 0.0052(7) 0.0077(7)
C19 0.0273(10) 0.0230(9) 0.0324(10) 0.0094(8) 0.0086(8) 0.0132(8)
C20 0.0268(10) 0.0310(11) 0.0277(10) 0.0056(8) -0.0037(8) 0.0089(9)
C21 0.0199(8) 0.0129(8) 0.0215(8) 0.0032(6) 0.0088(6) 0.0038(6)
C22 0.0168(8) 0.0271(10) 0.0273(9) 0.0034(7) 0.0064(7) 0.0020(8)
C23 0.0290(10) 0.0246(10) 0.0219(8) 0.0074(7) 0.0117(8) 0.0060(8)
C24 0.0225(9) 0.0185(9) 0.0236(9) -0.0056(7) 0.0043(7) 0.0053(7)
C25 0.0256(9) 0.0174(8) 0.0208(8) 0.0067(7) 0.0082(7) 0.0096(7)
C26 0.0206(8) 0.0145(8) 0.0173(7) -0.0039(6) 0.0023(6) 0.0022(7)
C27 0.0277(10) 0.0194(9) 0.0252(9) -0.0038(7) 0.0075(8) 0.0070(8)
C28 0.0345(11) 0.0304(11) 0.0199(9) -0.0086(8) -0.0036(8) 0.0109(9)
C29 0.0158(8) 0.0193(8) 0.0164(7) 0.0008(6) 0.0014(6) 0.0069(7)
C30 0.0208(9) 0.0182(8) 0.0225(8) 0.0002(6) 0.0070(7) 0.0079(7)
C31 0.0210(9) 0.0209(9) 0.0316(10) -0.0009(7) 0.0096(8) 0.0022(7)
C32 0.0314(11) 0.0239(10) 0.0312(10) 0.0018(8) 0.0045(8) 0.0017(8)
C33 0.0517(14) 0.0247(10) 0.0297(10) -0.0043(8) 0.0137(10) -0.0049(9)
C34 0.0488(14) 0.0204(10) 0.0552(14) -0.0086(9) 0.0315(12) -0.0026(9)
C35 0.0280(11) 0.0221(10) 0.0703(16) -0.0013(10) 0.0078(11) 0.0054(9)
C36 0.0404(12) 0.0212(9) 0.0308(10) 0.0004(8) 0.0014(9) 0.0016(8)
C37 0.0304(10) 0.0145(8) 0.0296(9) -0.0011(7) 0.0098(8) -0.0002(7)
C38 0.0483(15) 0.0325(12) 0.0439(13) -0.0014(10) 0.0250(11) 0.0051(11)

loop_
_atom_type_symbol
_atom_type_description
_atom_type_scat_dispersion_real
_atom_type_scat_dispersion_imag
_atom_type_scat_source
Fe Fe 0.3463 0.8444 'International Tables Vol C Tables 4.2.6.8 and 6.1.1.4'
Cl Cl 0.1484 0.1585 'International Tables Vol C Tables 4.2.6.8 and 6.1.1.4'
P P 0.1023 0.0942 'International Tables Vol C Tables 4.2.6.8 and 6.1.1.4'
N N 0.0061 0.0033 'International Tables Vol C Tables 4.2.6.8 and 6.1.1.4'
C C 0.0033 0.0016 'International Tables Vol C Tables 4.2.6.8 and 6.1.1.4'
H H 0.0000 0.0000 'International Tables Vol C Tables 4.2.6.8 and 6.1.1.4'

loop_
_geom_angle_atom_site_label_1
_geom_angle_atom_site_label_2
_geom_angle_atom_site_label_3
_geom_angle
_geom_angle_site_symmetry_1
_geom_angle_site_symmetry_3
_geom_angle_publ_flag
N10 Fe1 Cl2 140.26(4) . . ?
N10 Fe1 P3 84.02(4) . . ?
Cl2 Fe1 P3 111.705(16) . . ?
N10 Fe1 P17 80.58(4) . . ?
Cl2 Fe1 P17 116.260(17) . . ?
P3 Fe1 P17 120.926(16) . . ?
C4 P3 C21 105.26(7) . . ?
C4 P3 C18 106.40(7) . . ?
C21 P3 C18 107.72(7) . . ?
C4 P3 Fe1 97.31(5) . . ?
C21 P3 Fe1 114.80(6) . . ?
C18 P3 Fe1 123.00(6) . . ?
C5 C4 C9 120.20(13) . . ?
C5 C4 P3 122.91(12) . . ?
C9 C4 P3 116.79(11) . . ?
C6 C5 C4 122.72(15) . . ?
C6 C5 H39 119.3(11) . . ?
C4 C5 H39 118.0(11) . . ?
C5 C6 C7 116.61(14) . . ?
C5 C6 C24 122.33(15) . . ?
C7 C6 C24 121.05(15) . . ?
C8 C7 C6 122.47(15) . . ?
C8 C7 H40 117.2(11) . . ?
C6 C7 H40 120.3(11) . . ?
C7 C8 C9 121.20(15) . . ?
C7 C8 H41 118.5(10) . . ?
C9 C8 H41 120.3(10) . . ?
N10 C9 C8 124.46(14) . . ?
N10 C9 C4 118.89(13) . . ?
C8 C9 C4 116.60(14) . . ?
C9 N10 C11 121.34(12) . . ?
C9 N10 Fe1 122.68(10) . . ?
C11 N10 Fe1 113.84(9) . . ?
C12 C11 N10 124.38(13) . . ?
C12 C11 C16 118.14(13) . . ?
N10 C11 C16 117.32(13) . . ?
C13 C12 C11 120.88(14) . . ?
C13 C12 H42 120.4(11) . . ?
C11 C12 H42 118.8(11) . . ?
C12 C13 C14 121.68(14) . . ?
C12 C13 H43 117.9(11) . . ?
C14 C13 H43 120.4(11) . . ?
C15 C14 C13 117.57(14) . . ?
C15 C14 C25 121.13(14) . . ?
C13 C14 C25 121.29(14) . . ?
C14 C15 C16 121.99(14) . . ?
C14 C15 H44 118.6(11) . . ?
C16 C15 H44 119.4(11) . . ?
C15 C16 C11 119.69(13) . . ?
C15 C16 P17 124.64(12) . . ?
C11 C16 P17 115.54(11) . . ?
C16 P17 C26 105.75(7) . . ?
C16 P17 C29 106.45(7) . . ?
C26 P17 C29 105.19(8) . . ?
C16 P17 Fe1 91.13(5) . . ?
C26 P17 Fe1 121.55(6) . . ?
C29 P17 Fe1 123.11(5) . . ?
C19 C18 C20 111.66(15) . . ?
C19 C18 P3 116.11(12) . . ?
C20 C18 P3 109.89(13) . . ?
C19 C18 H45 109.6(11) . . ?
C20 C18 H45 107.1(11) . . ?
P3 C18 H45 101.7(11) . . ?
C18 C19 H46 110.9(12) . . ?
C18 C19 H47 113.7(12) . . ?
H46 C19 H47 107.9(17) . . ?
C18 C19 H48 112.0(12) . . ?
H46 C19 H48 103.0(17) . . ?
H47 C19 H48 108.6(17) . . ?
C18 C20 H49 109.5(12) . . ?
C18 C20 H50 112.3(14) . . ?
H49 C20 H50 109.7(18) . . ?
C18 C20 H51 110.2(11) . . ?
H49 C20 H51 110.3(16) . . ?
H50 C20 H51 104.8(18) . . ?
C22 C21 C23 110.84(14) . . ?
C22 C21 P3 108.31(11) . . ?
C23 C21 P3 110.51(12) . . ?
C22 C21 H52 108.1(11) . . ?
C23 C21 H52 109.5(11) . . ?
P3 C21 H52 109.5(11) . . ?
C21 C22 H53 111.1(10) . . ?
C21 C22 H54 111.9(12) . . ?
H53 C22 H54 107.8(15) . . ?
C21 C22 H55 110.3(11) . . ?
H53 C22 H55 108.6(15) . . ?
H54 C22 H55 107.0(15) . . ?
C21 C23 H56 111.6(11) . . ?
C21 C23 H57 110.4(12) . . ?
H56 C23 H57 107.5(17) . . ?
C21 C23 H58 112.4(12) . . ?
H56 C23 H58 104.7(17) . . ?
H57 C23 H58 110.1(16) . . ?
C6 C24 H59 109.2(13) . . ?
C6 C24 H60 109.6(13) . . ?
H59 C24 H60 114.4(18) . . ?
C6 C24 H61 112.3(12) . . ?
H59 C24 H61 102.1(17) . . ?
H60 C24 H61 109.1(17) . . ?
C14 C25 H62 109.7(13) . . ?
C14 C25 H63 110.1(13) . . ?
H62 C25 H63 111.9(17) . . ?
C14 C25 H64 112.2(12) . . ?
H62 C25 H64 105.6(17) . . ?
H63 C25 H64 107.3(17) . . ?
C28 C26 C27 110.89(14) . . ?
C28 C26 P17 108.44(12) . . ?
C27 C26 P17 110.68(12) . . ?
C28 C26 H65 109.9(11) . . ?
C27 C26 H65 109.1(11) . . ?
P17 C26 H65 107.8(11) . . ?
C26 C27 H66 110.7(12) . . ?
C26 C27 H67 111.1(12) . . ?
H66 C27 H67 107.2(16) . . ?
C26 C27 H68 109.4(12) . . ?
H66 C27 H68 107.2(16) . . ?
H67 C27 H68 111.1(17) . . ?
C26 C28 H71 112.3(13) . . ?
C26 C28 H69 108.3(13) . . ?
H71 C28 H69 111.9(19) . . ?
C26 C28 H70 108.3(11) . . ?
H71 C28 H70 105.7(17) . . ?
H69 C28 H70 110.3(17) . . ?
C30 C29 C31 111.15(14) . . ?
C30 C29 P17 110.93(11) . . ?
C31 C29 P17 113.96(12) . . ?
C30 C29 H72 107.3(11) . . ?
C31 C29 H72 108.9(11) . . ?
P17 C29 H72 104.1(11) . . ?
C29 C30 H73 110.6(11) . . ?
C29 C30 H74 110.8(10) . . ?
H73 C30 H74 107.8(15) . . ?
C29 C30 H75 109.7(13) . . ?
H73 C30 H75 107.5(16) . . ?
H74 C30 H75 110.4(16) . . ?
C29 C31 H76 111.6(12) . . ?
C29 C31 H77 110.0(11) . . ?
H76 C31 H77 107.2(17) . . ?
C29 C31 H78 110.8(13) . . ?
H76 C31 H78 107.6(17) . . ?
H77 C31 H78 109.6(17) . . ?
C33 C32 C37 121.4(2) . . ?
C33 C32 H79 117.3(12) . . ?
C37 C32 H79 121.3(13) . . ?
C34 C33 C32 120.3(2) . . ?
C34 C33 H80 117.4(16) . . ?
C32 C33 H80 122.3(16) . . ?
C33 C34 C35 119.6(2) . . ?
C33 C34 H81 119.8(16) . . ?
C35 C34 H81 120.5(17) . . ?
C34 C35 C36 120.4(2) . . ?
C34 C35 H82 120.1(17) . . ?
C36 C35 H82 119.4(17) . . ?
C37 C36 C35 120.4(2) . . ?
C37 C36 H83 116.8(15) . . ?
C35 C36 H83 122.7(15) . . ?
C36 C37 C32 117.85(18) . . ?
C36 C37 C38 120.98(19) . . ?
C32 C37 C38 121.2(2) . . ?
C37 C38 H85 110(2) . . ?
C37 C38 H84 115.0(16) . . ?
H85 C38 H84 112(3) . . ?
C37 C38 H86 113(2) . . ?
H85 C38 H86 98(3) . . ?
H84 C38 H86 108(3) . . ?

loop_
_geom_bond_atom_site_label_1
_geom_bond_atom_site_label_2
_geom_bond_distance
_geom_bond_site_symmetry_2
_geom_bond_publ_flag
Fe1 N10 1.9799(12) . ?
Fe1 Cl2 2.2392(4) . ?
Fe1 P3 2.3926(5) . ?
Fe1 P17 2.4399(5) . ?
P3 C4 1.8155(15) . ?
P3 C21 1.8460(16) . ?
P3 C18 1.8553(17) . ?
C4 C5 1.399(2) . ?
C4 C9 1.419(2) . ?
C5 C6 1.383(2) . ?
C5 H39 0.976(19) . ?
C6 C7 1.394(2) . ?
C6 C24 1.515(2) . ?
C7 C8 1.382(2) . ?
C7 H40 0.918(17) . ?
C8 C9 1.411(2) . ?
C8 H41 0.948(17) . ?
C9 N10 1.3955(19) . ?
N10 C11 1.4100(18) . ?
C11 C12 1.399(2) . ?
C11 C16 1.416(2) . ?
C12 C13 1.384(2) . ?
C12 H42 0.903(18) . ?
C13 C14 1.396(2) . ?
C13 H43 0.883(17) . ?
C14 C15 1.392(2) . ?
C14 C25 1.509(2) . ?
C15 C16 1.396(2) . ?
C15 H44 0.884(18) . ?
C16 P17 1.8284(15) . ?
P17 C26 1.8401(16) . ?
P17 C29 1.8483(17) . ?
C18 C19 1.527(2) . ?
C18 C20 1.531(2) . ?
C18 H45 0.961(19) . ?
C19 H46 0.96(2) . ?
C19 H47 0.97(2) . ?
C19 H48 0.98(2) . ?
C20 H49 0.97(2) . ?
C20 H50 0.91(2) . ?
C20 H51 1.01(2) . ?
C21 C22 1.522(2) . ?
C21 C23 1.531(2) . ?
C21 H52 0.923(18) . ?
C22 H53 1.034(19) . ?
C22 H54 0.979(19) . ?
C22 H55 0.96(2) . ?
C23 H56 0.95(2) . ?
C23 H57 0.99(2) . ?
C23 H58 0.97(2) . ?
C24 H59 0.87(2) . ?
C24 H60 0.98(2) . ?
C24 H61 0.92(2) . ?
C25 H62 0.94(2) . ?
C25 H63 0.90(2) . ?
C25 H64 0.95(2) . ?
C26 C28 1.523(2) . ?
C26 C27 1.528(2) . ?
C26 H65 0.956(18) . ?
C27 H66 0.94(2) . ?
C27 H67 0.96(2) . ?
C27 H68 0.97(2) . ?
C28 H71 0.96(2) . ?
C28 H69 0.90(2) . ?
C28 H70 1.03(2) . ?
C29 C30 1.525(2) . ?
C29 C31 1.528(2) . ?
C29 H72 0.918(18) . ?
C30 H73 0.954(19) . ?
C30 H74 1.004(18) . ?
C30 H75 0.91(2) . ?
C31 H76 0.97(2) . ?
C31 H77 0.96(2) . ?
C31 H78 0.93(2) . ?
C32 C33 1.371(3) . ?
C32 C37 1.392(3) . ?
C32 H79 0.90(2) . ?
C33 C34 1.371(3) . ?
C33 H80 0.88(2) . ?
C34 C35 1.375(3) . ?
C34 H81 0.88(3) . ?
C35 C36 1.389(3) . ?
C35 H82 0.86(3) . ?
C36 C37 1.388(3) . ?
C36 H83 0.89(2) . ?
C37 C38 1.496(3) . ?
C38 H85 0.88(3) . ?
C38 H84 0.96(3) . ?
C38 H86 0.87(3) . ?

loop_
_geom_torsion_atom_site_label_1
_geom_torsion_atom_site_label_2
_geom_torsion_atom_site_label_3
_geom_torsion_atom_site_label_4
_geom_torsion
_geom_torsion_site_symmetry_1
_geom_torsion_site_symmetry_2
_geom_torsion_site_symmetry_3
_geom_torsion_site_symmetry_4
_geom_torsion_publ_flag
N10 Fe1 P3 C4 -0.48(6) . . . . ?
Cl2 Fe1 P3 C4 141.75(5) . . . . ?
P17 Fe1 P3 C4 -75.73(5) . . . . ?
N10 Fe1 P3 C21 -111.07(7) . . . . ?
Cl2 Fe1 P3 C21 31.16(6) . . . . ?
P17 Fe1 P3 C21 173.69(6) . . . . ?
N10 Fe1 P3 C18 114.53(7) . . . . ?
Cl2 Fe1 P3 C18 -103.25(7) . . . . ?
P17 Fe1 P3 C18 39.28(7) . . . . ?
C21 P3 C4 C5 -61.99(15) . . . . ?
C18 P3 C4 C5 52.16(15) . . . . ?
Fe1 P3 C4 C5 179.76(13) . . . . ?
C21 P3 C4 C9 121.80(12) . . . . ?
C18 P3 C4 C9 -124.05(12) . . . . ?
Fe1 P3 C4 C9 3.55(12) . . . . ?
C9 C4 C5 C6 2.4(2) . . . . ?
P3 C4 C5 C6 -173.70(12) . . . . ?
C4 C5 C6 C7 1.5(2) . . . . ?
C4 C5 C6 C24 -178.54(16) . . . . ?
C5 C6 C7 C8 -2.7(2) . . . . ?
C24 C6 C7 C8 177.35(16) . . . . ?
C6 C7 C8 C9 0.0(3) . . . . ?
C7 C8 C9 N10 -178.66(15) . . . . ?
C7 C8 C9 C4 3.9(2) . . . . ?
C5 C4 C9 N10 177.41(14) . . . . ?
P3 C4 C9 N10 -6.27(19) . . . . ?
C5 C4 C9 C8 -5.0(2) . . . . ?
P3 C4 C9 C8 171.33(11) . . . . ?
C8 C9 N10 C11 -8.9(2) . . . . ?
C4 C9 N10 C11 168.46(13) . . . . ?
C8 C9 N10 Fe1 -171.30(12) . . . . ?
C4 C9 N10 Fe1 6.10(19) . . . . ?
Cl2 Fe1 N10 C9 -119.88(11) . . . . ?
P3 Fe1 N10 C9 -2.77(11) . . . . ?
P17 Fe1 N10 C9 119.99(12) . . . . ?
Cl2 Fe1 N10 C11 76.56(12) . . . . ?
P3 Fe1 N10 C11 -166.33(10) . . . . ?
P17 Fe1 N10 C11 -43.57(10) . . . . ?
C9 N10 C11 C12 59.2(2) . . . . ?
Fe1 N10 C11 C12 -137.02(13) . . . . ?
C9 N10 C11 C16 -125.38(15) . . . . ?
Fe1 N10 C11 C16 38.42(16) . . . . ?
N10 C11 C12 C13 177.81(14) . . . . ?
C16 C11 C12 C13 2.4(2) . . . . ?
C11 C12 C13 C14 -1.1(2) . . . . ?
C12 C13 C14 C15 -0.9(2) . . . . ?
C12 C13 C14 C25 177.88(15) . . . . ?
C13 C14 C15 C16 1.7(2) . . . . ?
C25 C14 C15 C16 -177.10(14) . . . . ?
C14 C15 C16 C11 -0.4(2) . . . . ?
C14 C15 C16 P17 -176.13(12) . . . . ?
C12 C11 C16 C15 -1.6(2) . . . . ?
N10 C11 C16 C15 -177.36(13) . . . . ?
C12 C11 C16 P17 174.46(11) . . . . ?
N10 C11 C16 P17 -1.28(18) . . . . ?
C15 C16 P17 C26 26.61(15) . . . . ?
C11 C16 P17 C26 -149.25(12) . . . . ?
C15 C16 P17 C29 -84.93(14) . . . . ?
C11 C16 P17 C29 99.20(12) . . . . ?
C15 C16 P17 Fe1 149.93(13) . . . . ?
C11 C16 P17 Fe1 -25.93(11) . . . . ?
N10 Fe1 P17 C16 33.41(6) . . . . ?
Cl2 Fe1 P17 C16 -108.52(5) . . . . ?
P3 Fe1 P17 C16 110.56(5) . . . . ?
N10 Fe1 P17 C26 142.73(7) . . . . ?
Cl2 Fe1 P17 C26 0.80(7) . . . . ?
P3 Fe1 P17 C26 -140.13(6) . . . . ?
N10 Fe1 P17 C29 -77.14(7) . . . . ?
Cl2 Fe1 P17 C29 140.93(6) . . . . ?
P3 Fe1 P17 C29 0.00(7) . . . . ?
C4 P3 C18 C19 -88.99(14) . . . . ?
C21 P3 C18 C19 23.47(15) . . . . ?
Fe1 P3 C18 C19 160.56(11) . . . . ?
C4 P3 C18 C20 143.10(12) . . . . ?
C21 P3 C18 C20 -104.44(13) . . . . ?
Fe1 P3 C18 C20 32.65(14) . . . . ?
C4 P3 C21 C22 -55.08(13) . . . . ?
C18 P3 C21 C22 -168.30(12) . . . . ?
Fe1 P3 C21 C22 50.67(13) . . . . ?
C4 P3 C21 C23 -176.66(12) . . . . ?
C18 P3 C21 C23 70.11(14) . . . . ?
Fe1 P3 C21 C23 -70.92(13) . . . . ?
C16 P17 C26 C28 -174.60(12) . . . . ?
C29 P17 C26 C28 -62.17(14) . . . . ?
Fe1 P17 C26 C28 84.02(13) . . . . ?
C16 P17 C26 C27 63.55(13) . . . . ?
C29 P17 C26 C27 175.98(12) . . . . ?
Fe1 P17 C26 C27 -37.82(14) . . . . ?
C16 P17 C29 C30 -65.15(13) . . . . ?
C26 P17 C29 C30 -177.09(11) . . . . ?
Fe1 P17 C29 C30 37.39(13) . . . . ?
C16 P17 C29 C31 61.20(13) . . . . ?
C26 P17 C29 C31 -50.74(14) . . . . ?
Fe1 P17 C29 C31 163.74(10) . . . . ?
C37 C32 C33 C34 0.1(3) . . . . ?
C32 C33 C34 C35 -0.3(3) . . . . ?
C33 C34 C35 C36 0.2(3) . . . . ?
C34 C35 C36 C37 0.1(3) . . . . ?
C35 C36 C37 C32 -0.3(3) . . . . ?
C35 C36 C37 C38 178.72(19) . . . . ?
C33 C32 C37 C36 0.2(3) . . . . ?
C33 C32 C37 C38 -178.81(19) . . . . ?
